data_2000948
loop_
_publ_author_name
'Macgregor, S. A.'
'Welch, A. J.'
'Yellowlees, L. J.'

_publ_section_title
;
 5-(\h-<i>p</i>-Cymene)-6-ethoxy-5-ruthena-<i>nido</i>-decaborane(12)
;
_journal_issue 4
_journal_name_full 'Acta Crystallographica Section C'
_journal_page_first 629
_journal_page_last 633
_journal_paper_doi 10.1107/S0108270191010934
_journal_volume 48
_journal_year 1992
_chemical_formula_sum 'C12 H31 B9 O Ru'
_chemical_formula_weight 389.3
_symmetry_cell_setting orthorhombic
_symmetry_space_group_name_Hall 'P 2ac 2ab'
_symmetry_space_group_name_H-M 'P 21 21 21'
_cell_angle_alpha 90
_cell_angle_beta 90
_cell_angle_gamma 90
_cell_formula_units_Z 8
_cell_length_a 11.310(3)
_cell_length_b 18.146(11)
_cell_length_c 18.926(4)
_cell_volume 3884(3)
_diffrn_radiation_type Mo
_diffrn_radiation_wavelength 0.71069
_exptl_absorpt_coefficient_mu 0.786
_exptl_crystal_density_diffrn 1.331
_exptl_crystal_F_000 1600
_cod_data_source_file mu0284.cif
_cod_data_source_block mu0284a
_cod_original_formula_sum 'C12 H31 B9 O1 Ru1'
_cod_database_code 2000948
_cod_depositor_comments
;
 Adding the _atom_site_type_symbol data item.

 Antanas Vaitkus,
 2017-01-16
;

loop_
_atom_site_label
_atom_site_type_symbol
_atom_site_fract_x
_atom_site_fract_y
_atom_site_fract_z
_atom_site_U_iso_or_equiv
Ru(5)A Ru -.13431(3) -.06967(2) -.198640(10) .02860(10)
B(1)A B -.0634(4) .0413(3) -.1783(3) .038(3)
B(6)A B -.1653(4) -.0343(3) -.3057(3) .039(3)
B(10)A B -.2056(5) .0296(3) -.1399(3) .040(3)
B(4)A B -.1605(5) .1191(3) -.1693(3) .042(3)
B(8)A B -.2245(5) .1314(3) -.2548(3) .044(3)
B(7)A B -.1474(5) .0646(3) -.3200(3) .043(3)
B(9)A B -.3033(5) .0956(3) -.1800(3) .044(3)
B(2)A B -.0434(4) .0125(3) -.2670(3) .036(3)
B(3)A B -.0773(5) .1061(3) -.2470(3) .043(3)
C(1)A C -.0176(4) -.1677(2) -.2246(3) .042(2)
C(2)A C -.1339(4) -.1907(2) -.2200(2) .041(2)
C(5)A C -.0408(4) -.1152(2) -.1050(3) .044(3)
C(3)A C -.2039(4) -.1788(2) -.1593(2) .037(2)
C(4)A C -.1591(4) -.1419(2) -.0995(2) .038(2)
C(6)A C .0286(4) -.1277(2) -.1654(3) .044(3)
C(7)A C .0554(4) -.1809(3) -.2897(3) .056(3)
C(8)A C -.2270(4) -.1321(3) -.0322(2) .048(3)
C(9)A C -.3576(5) -.1320(3) -.0418(3) .067(3)
C(10)A C -.1895(5) -.1937(3) .0189(3) .068(3)
OA O -.1740(3) -.08335(16) -.36133(14) .0446(16)
C(1)OA C -.1451(6) -.0619(3) -.4322(2) .065(3)
C(2)OA C -.1420(5) -.1283(3) -.4781(3) .068(3)
Ru(5)B Ru -.12901(3) -.419580(10) -.610440(10) .03000(10)
B(6)B B -.1574(4) -.4543(3) -.7181(2) .038(2)
B(10)B B -.1941(5) -.5216(3) -.5539(3) .043(3)
B(1)B B -.0514(4) -.5296(3) -.5915(3) .041(3)
B(2)B B -.0341(5) -.4989(3) -.6805(3) .040(3)
B(7)B B -.1346(5) -.5510(3) -.7348(3) .044(3)
B(3)B B -.0618(5) -.5929(3) -.6628(3) .046(3)
B(4)B B -.1434(6) -.6101(3) -.5847(3) .049(3)
B(9)B B -.2901(5) -.5893(3) -.5950(3) .052(3)
B(8)B B -.2095(5) -.6209(3) -.6705(3) .048(3)
C(1)B C -.0231(4) -.3169(2) -.6362(3) .046(3)
C(2)B C .0293(4) -.3570(3) -.5791(3) .049(3)
C(3)B C -.0338(4) -.3735(3) -.5175(3) .043(2)
C(4)B C -.1537(4) -.3512(2) -.5092(2) .040(2)
C(5)B C -.2071(4) -.3149(2) -.5660(2) .040(2)
C(6)B C -.1425(4) -.2978(2) -.6287(2) .043(2)
C(7)B C .0468(5) -.2992(3) -.7008(3) .066(3)
C(8)B C -.2168(4) -.3682(3) -.4407(2) .048(3)
C(9)B C -.1788(5) -.3148(3) -.3827(2) .063(3)
C(10)B C -.3516(5) -.3695(4) -.4482(3) .074(4)
OB O -.1723(3) -.40398(17) -.77145(15) .0455(16)
C(1)OB C -.1407(5) -.4218(3) -.8431(2) .060(3)
C(2)OB C -.1510(5) -.3534(3) -.8869(3) .071(4)
HB(1)A H .013(4) .045(3) -.142(3) ?
HB(10)A H -.216(4) .023(3) -.084(3) ?
HB(4)A H -.148(4) .168(2) -.131(2) ?
HB(8)A H -.243(4) .184(3) -.278(2) ?
HB(7)A H -.126(4) .085(2) -.382(2) ?
H(en)A H -.220(4) .039(3) -.319(3) ?
HB(9)A H -.355(4) .120(3) -.153(2) ?
HB(2)A H .050(4) -.003(2) -.286(2) ?
HB(3)A H .000(5) .144(3) -.264(3) ?
H(56)A H -.243(4) -.054(3) -.249(2) ?
H(910)A H -.306(4) .026(3) -.174(3) ?
H(89)A H -.312(4) .090(3) -.247(3) ?
HC(2)A H -.163(4) -.209(2) -.257(2) ?
HC(3)A H -.282(4) -.193(2) -.161(2) ?
HC(5)A H -.013(4) -.087(2) -.072(2) ?
HC(6)A H .116(4) -.105(2) -.168(2) ?
HC(71)A H .143 -.159 -.282 ?
HC(72)A H .015 -.154 -.334 ?
HC(73)A H .061 -.239 -.300 ?
HC(8)A H -.206 -.079 -.011 ?
HC(91)A H -.382 -.088 -.078 ?
HC(92)A H -.400 -.123 .009 ?
HC(93)A H -.386 -.184 -.063 ?
HC(101)A H -.237 -.188 .068 ?
HC(102)A H -.096 -.190 .029 ?
HC(103)A H -.209 -.247 -.004 ?
H(1)OA H -.211 -.024 -.452 ?
H(2)OA H -.059 -.036 -.433 ?
H(3)OA H -.120 -.112 -.532 ?
H(4)OA H -.228 -.154 -.478 ?
H(5)OA H -.077 -.167 -.459 ?
HB(10)B H -.204(4) -.516(2) -.493(2) ?
HB(1)B H .027(4) -.535(2) -.562(2) ?
HB(2)B H .060(4) -.478(2) -.702(2) ?
HB(7)B H -.110(4) -.572(2) -.785(2) ?
H(en)B H -.232(4) -.520(2) -.737(2) ?
HB(3)B H -.014(4) -.631(2) -.684(2) ?
HB(4)B H -.128(4) -.652(2) -.546(2) ?
HB(9)B H -.372(4) -.619(2) -.576(2) ?
HB(8)B H -.242(4) -.667(3) -.694(2) ?
H(56)B H -.239(4) -.436(2) -.665(2) ?
H(89)B H -.308(4) -.597(3) -.654(2) ?
H(910)B H -.287(4) -.522(2) -.585(2) ?
HC(2)B H .113(4) -.382(2) -.585(2) ?
HC(3)B H -.002(4) -.398(2) -.479(2) ?
HC(5)B H -.294(4) -.296(2) -.571(2) ?
HC(6)B H -.183(4) -.273(2) -.668(2) ?
HC(71)B H -.008 -.269 -.737 ?
HC(72)B H .077 -.350 -.725 ?
HC(73)B H .122 -.266 -.686 ?
HC(8)B H -.191 -.423 -.426 ?
HC(91)B H -.225 -.328 -.334 ?
HC(92)B H -.200 -.259 -.399 ?
HC(93)B H -.084 -.320 -.374 ?
HC(101)B H -.376 -.408 -.490 ?
HC(102)B H -.383 -.315 -.462 ?
HC(103)B H -.391 -.387 -.399 ?
H(1)OB H -.051 -.442 -.845 ?
H(2)OB H -.200 -.464 -.863 ?
H(3)OB H -.128 -.366 -.941 ?
H(4)OB H -.092 -.312 -.866 ?
H(5)OB H -.241 -.334 -.885 ?

loop_
_geom_bond_atom_site_label_1
_geom_bond_atom_site_label_2
_geom_bond_distance
Ru(5)A B(1)A 2.202(5)
Ru(5)A B(6)A 2.153(5)
Ru(5)A B(10)A 2.264(5)
Ru(5)A B(2)A 2.226(5)
Ru(5)A H(56)A 1.59(5)
Ru(5)A C(1)A 2.269(4)
Ru(5)A C(2)A 2.232(4)
Ru(5)A C(5)A 2.223(5)
Ru(5)A C(3)A 2.257(4)
Ru(5)A C(4)A 2.306(4)
Ru(5)A C(6)A 2.213(5)
B(1)A B(10)A 1.777(7)
B(1)A B(4)A 1.797(7)
B(1)A B(2)A 1.773(7)
B(1)A B(3)A 1.760(7)
B(1)A HB(1)A 1.11(5)
B(6)A B(7)A 1.827(7)
B(6)A B(2)A 1.777(7)
B(6)A H(56)A 1.44(5)
B(6)A OA 1.382(6)
B(10)A B(4)A 1.792(7)
B(10)A B(9)A 1.797(8)
B(10)A HB(10)A 1.07(5)
B(10)A H(910)A 1.31(5)
B(4)A B(8)A 1.785(8)
B(4)A B(9)A 1.683(8)
B(4)A B(3)A 1.762(7)
B(4)A HB(4)A 1.15(4)
B(8)A B(7)A 1.938(8)
B(8)A B(9)A 1.794(8)
B(8)A B(3)A 1.733(8)
B(8)A HB(8)A 1.06(5)
B(8)A H(89)A 1.25(5)
B(7)A B(2)A 1.812(7)
B(7)A B(3)A 1.762(8)
B(7)A HB(7)A 1.25(4)
B(7)A H(en)A 0.94(5)
B(9)A HB(9)A 0.90(5)
B(9)A H(910)A 1.28(5)
B(9)A H(89)A 1.27(5)
B(2)A B(3)A 1.781(7)
B(2)A HB(2)A 1.15(5)
B(3)A HB(3)A 1.16(5)
C(1)A C(2)A 1.383(6)
C(1)A C(6)A 1.433(6)
C(1)A C(7)A 1.502(7)
C(2)A C(3)A 1.411(6)
C(2)A HC(2)A 0.84(4)
C(5)A C(4)A 1.427(6)
C(5)A C(6)A 1.406(6)
C(5)A HC(5)A 0.87(4)
C(3)A C(4)A 1.410(6)
C(3)A HC(3)A 0.92(4)
C(4)A C(8)A 1.498(6)
C(6)A HC(6)A 1.07(4)
C(8)A C(9)A 1.488(7)
C(8)A C(10)A 1.536(7)
OA C(1)OA 1.435(6)
C(1)OA C(2)OA 1.486(8)
Ru(5)B B(6)B 2.156(5)
Ru(5)B B(10)B 2.262(5)
Ru(5)B B(1)B 2.210(5)
Ru(5)B B(2)B 2.232(5)
Ru(5)B H(56)B 1.65(4)
Ru(5)B C(1)B 2.268(5)
Ru(5)B C(2)B 2.202(5)
Ru(5)B C(3)B 2.225(5)
Ru(5)B C(4)B 2.299(4)
Ru(5)B C(5)B 2.257(5)
Ru(5)B C(6)B 2.241(4)
B(6)B B(2)B 1.762(7)
B(6)B B(7)B 1.802(7)
B(6)B H(56)B 1.40(4)
B(6)B OB 1.372(6)
B(10)B B(1)B 1.771(8)
B(10)B B(4)B 1.801(8)
B(10)B B(9)B 1.814(8)
B(10)B HB(10)B 1.17(4)
B(10)B H(910)B 1.20(5)
B(1)B B(2)B 1.784(7)
B(1)B B(3)B 1.775(8)
B(1)B B(4)B 1.798(8)
B(1)B HB(1)B 1.05(4)
B(2)B B(7)B 1.800(7)
B(2)B B(3)B 1.766(8)
B(2)B HB(1)B 2.44(4)
B(2)B HB(2)B 1.20(4)
B(7)B B(3)B 1.765(8)
B(7)B B(8)B 1.951(8)
B(7)B HB(7)B 1.05(4)
B(7)B H(en)B 1.23(4)
B(3)B B(4)B 1.769(8)
B(3)B B(8)B 1.752(8)
B(3)B HB(3)B 0.96(5)
B(4)B B(9)B 1.712(8)
B(4)B B(8)B 1.798(8)
B(4)B HB(4)B 1.08(4)
B(9)B B(8)B 1.789(8)
B(9)B HB(9)B 1.12(4)
B(9)B H(89)B 1.14(4)
B(9)B H(910)B 1.24(5)
B(8)B HB(8)B 1.02(4)
B(8)B H(89)B 1.24(4)
C(1)B C(2)B 1.432(7)
C(1)B C(6)B 1.401(6)
C(1)B C(7)B 1.491(7)
C(2)B C(3)B 1.398(7)
C(2)B HC(2)B 1.05(4)
C(3)B C(4)B 1.424(6)
C(3)B HC(3)B 0.92(4)
C(4)B C(5)B 1.398(6)
C(4)B C(8)B 1.511(6)
C(5)B C(6)B 1.427(6)
C(5)B HC(5)B 1.04(4)
C(6)B HC(6)B 0.98(4)
C(8)B C(9)B 1.526(7)
C(8)B C(10)B 1.531(8)
OB C(1)OB 1.440(6)
C(1)OB C(2)OB 1.497(8)
